data_4504641
loop_
_publ_author_name
'Aaker\"oy, Christer B.'
'Hussain, Izhar'
'Desper, John'

_publ_section_title
;
 2-Acetaminopyridine:&#x2009; A Highly Effective Cocrystallizing Agent
;
_journal_issue 2
_journal_name_full 'Crystal Growth &amp; Design'
_journal_page_first 474
_journal_paper_doi 10.1021/cg050391z
_journal_volume 6
_journal_year 2006
_chemical_formula_moiety
;
(C7 H8 N2 O)2 (C4 H6 O4)
;
_chemical_formula_sum 'C18 H22 N4 O6'
_chemical_formula_weight 390.40
_chemical_name_systematic
;
[N-(2-pyridyl)acetamide]2, succinic acid
;
_space_group_IT_number 14
_symmetry_cell_setting monoclinic
_symmetry_space_group_name_Hall '-P 2yn'
_symmetry_space_group_name_H-M 'P 1 21/n 1'
_atom_sites_solution_hydrogens geom
_atom_sites_solution_primary direct
_atom_sites_solution_secondary difmap
_audit_creation_method SHELXL-97
_cell_angle_alpha 90.00
_cell_angle_beta 92.694(2)
_cell_angle_gamma 90.00
_cell_formula_units_Z 2
_cell_length_a 9.1172(8)
_cell_length_b 9.2969(8)
_cell_length_c 10.6430(9)
_cell_measurement_reflns_used 5079
_cell_measurement_temperature 100(2)
_cell_measurement_theta_max 30.05
_cell_measurement_theta_min 2.85
_cell_volume 901.12(13)
_computing_cell_refinement 'Bruker XSCANS'
_computing_data_collection 'Bruker XSCANS'
_computing_data_reduction 'Bruker SHELXTL'
_computing_molecular_graphics 'Bruker SHELXTL'
_computing_publication_material 'Bruker SHELXTL'
_computing_structure_refinement 'SHELXL-97 (Sheldrick, 1997)'
_computing_structure_solution 'SHELXS-97 (Sheldrick, 1990)'
_diffrn_ambient_temperature 100(2)
_diffrn_measured_fraction_theta_full 0.989
_diffrn_measured_fraction_theta_max 0.989
_diffrn_measurement_device_type 'CCD area detector'
_diffrn_measurement_method 'phi and omega scans'
_diffrn_radiation_monochromator graphite
_diffrn_radiation_source 'fine-focus sealed tube'
_diffrn_radiation_type MoK\a
_diffrn_radiation_wavelength 0.71073
_diffrn_reflns_av_R_equivalents 0.0298
_diffrn_reflns_av_sigmaI/netI 0.0261
_diffrn_reflns_limit_h_max 12
_diffrn_reflns_limit_h_min -12
_diffrn_reflns_limit_k_max 13
_diffrn_reflns_limit_k_min -11
_diffrn_reflns_limit_l_max 14
_diffrn_reflns_limit_l_min -14
_diffrn_reflns_number 9947
_diffrn_reflns_theta_full 30.04
_diffrn_reflns_theta_max 30.04
_diffrn_reflns_theta_min 2.88
_exptl_absorpt_coefficient_mu 0.110
_exptl_absorpt_correction_type none
_exptl_crystal_colour colorless
_exptl_crystal_density_diffrn 1.439
_exptl_crystal_density_method 'not measured'
_exptl_crystal_description prism
_exptl_crystal_F_000 412
_exptl_crystal_size_max 0.33
_exptl_crystal_size_mid 0.27
_exptl_crystal_size_min 0.24
_refine_diff_density_max 0.498
_refine_diff_density_min -0.374
_refine_diff_density_rms 0.092
_refine_ls_extinction_coef 0.010(3)
_refine_ls_extinction_expression Fc^*^=kFc[1+0.001xFc^2^\l^3^/sin(2\q)]^-1/4^
_refine_ls_extinction_method SHELXL
_refine_ls_goodness_of_fit_ref 1.134
_refine_ls_hydrogen_treatment mixed
_refine_ls_matrix_type full
_refine_ls_number_parameters 134
_refine_ls_number_reflns 2600
_refine_ls_number_restraints 0
_refine_ls_restrained_S_all 1.134
_refine_ls_R_factor_all 0.0475
_refine_ls_R_factor_gt 0.0447
_refine_ls_shift/su_max 0.000
_refine_ls_shift/su_mean 0.000
_refine_ls_structure_factor_coef Fsqd
_refine_ls_weighting_details 'calc w=1/[\s^2^(Fo^2^)+(0.0800P)^2^+0.1000P] where P=(Fo^2^+2Fc^2^)/3'
_refine_ls_weighting_scheme calc
_refine_ls_wR_factor_gt 0.1217
_refine_ls_wR_factor_ref 0.1249
_reflns_number_gt 2379
_reflns_number_total 2600
_reflns_threshold_expression >2sigma(I)
_cod_data_source_file cg050391zsi20050808_123956.cif
_cod_data_source_block 2
_cod_depositor_comments
;
The following automatic conversions were performed:

'_symmetry_cell_setting' value 'Monoclinic' changed to 'monoclinic'
according to /home/saulius/struct/CIF-dictionaries/cif_core.dic
dictionary named 'cif_core.dic' version 2.4.1 from 2010-06-29.

Automatic conversion script
Id: cif_fix_values 1715 2011-07-08 13:25:40Z adriana 
;
_cod_original_sg_symbol_H-M P2(1)/n
_cod_database_code 4504641

loop_
_symmetry_equiv_pos_as_xyz
'x, y, z'
'-x+1/2, y+1/2, -z+1/2'
'-x, -y, -z'
'x-1/2, -y-1/2, z-1/2'

loop_
_atom_site_label
_atom_site_type_symbol
_atom_site_fract_x
_atom_site_fract_y
_atom_site_fract_z
_atom_site_U_iso_or_equiv
_atom_site_adp_type
_atom_site_occupancy
_atom_site_symmetry_multiplicity
_atom_site_calc_flag
_atom_site_refinement_flags
N11 N 0.20408(8) 0.47883(9) 0.10927(7) 0.01491(18) Uani 1 1 d .
C12 C 0.07057(9) 0.44681(9) 0.15012(8) 0.01341(19) Uani 1 1 d .
N12 N 0.04706(8) 0.29944(8) 0.16316(7) 0.01507(18) Uani 1 1 d .
H12 H 0.1160(15) 0.2444(16) 0.1385(11) 0.018 Uiso 1 1 d .
C13 C -0.03165(9) 0.55342(10) 0.17581(8) 0.01538(19) Uani 1 1 d .
H13 H -0.1259 0.5287 0.2036 0.018 Uiso 1 1 calc R
C14 C 0.00752(10) 0.69589(10) 0.15987(9) 0.0173(2) Uani 1 1 d .
H14 H -0.0600 0.7704 0.1771 0.021 Uiso 1 1 calc R
C15 C 0.14615(10) 0.72993(10) 0.11844(9) 0.0176(2) Uani 1 1 d .
H15 H 0.1753 0.8271 0.1078 0.021 Uiso 1 1 calc R
C16 C 0.23978(10) 0.61747(10) 0.09339(9) 0.0165(2) Uani 1 1 d .
H16 H 0.3338 0.6394 0.0636 0.020 Uiso 1 1 calc R
C21 C -0.07756(10) 0.23093(10) 0.19938(9) 0.0160(2) Uani 1 1 d .
O21 O -0.18747(8) 0.29350(8) 0.23167(8) 0.02371(19) Uani 1 1 d .
C22 C -0.06709(10) 0.06897(11) 0.19680(10) 0.0207(2) Uani 1 1 d .
H22A H -0.0860 0.0305 0.2802 0.031 Uiso 1 1 calc R
H22B H 0.0315 0.0405 0.1735 0.031 Uiso 1 1 calc R
H22C H -0.1400 0.0307 0.1350 0.031 Uiso 1 1 calc R
C31 C 0.38670(9) 0.16970(11) 0.03516(8) 0.01478(19) Uani 1 1 d .
O31 O 0.41473(8) 0.30832(8) 0.03437(7) 0.01974(18) Uani 1 1 d .
H31 H 0.3360(17) 0.3629(16) 0.0598(14) 0.024 Uiso 1 1 d .
O32 O 0.26939(7) 0.11793(7) 0.06440(7) 0.01849(18) Uani 1 1 d .
C32 C 0.51524(9) 0.08013(9) -0.00181(8) 0.01523(19) Uani 1 1 d .
H32A H 0.6008 0.1019 0.0558 0.018 Uiso 1 1 calc R
H32B H 0.5413 0.1072 -0.0879 0.018 Uiso 1 1 calc R

loop_
_atom_site_aniso_label
_atom_site_aniso_U_11
_atom_site_aniso_U_22
_atom_site_aniso_U_33
_atom_site_aniso_U_23
_atom_site_aniso_U_13
_atom_site_aniso_U_12
N11 0.0113(3) 0.0153(4) 0.0184(4) -0.0006(3) 0.0044(3) -0.0003(3)
C12 0.0113(4) 0.0142(4) 0.0149(4) -0.0003(3) 0.0031(3) -0.0001(3)
N12 0.0113(3) 0.0132(4) 0.0212(4) -0.0010(3) 0.0058(3) 0.0000(3)
C13 0.0123(4) 0.0161(4) 0.0182(4) -0.0003(3) 0.0053(3) 0.0012(3)
C14 0.0159(4) 0.0151(4) 0.0212(4) 0.0001(3) 0.0041(3) 0.0021(3)
C15 0.0167(4) 0.0148(4) 0.0216(4) 0.0002(3) 0.0045(3) 0.0008(3)
C16 0.0138(4) 0.0162(4) 0.0198(4) 0.0002(3) 0.0045(3) -0.0013(3)
C21 0.0125(4) 0.0165(4) 0.0194(4) -0.0002(3) 0.0046(3) -0.0011(3)
O21 0.0151(3) 0.0186(4) 0.0385(4) 0.0009(3) 0.0123(3) 0.0019(3)
C22 0.0157(4) 0.0147(4) 0.0322(5) 0.0000(4) 0.0059(3) -0.0015(3)
C31 0.0127(4) 0.0156(4) 0.0165(4) -0.0005(3) 0.0045(3) 0.0012(3)
O31 0.0152(3) 0.0141(3) 0.0307(4) -0.0008(3) 0.0096(3) 0.0010(2)
O32 0.0131(3) 0.0161(3) 0.0270(4) -0.0019(3) 0.0081(3) -0.0002(2)
C32 0.0128(4) 0.0142(4) 0.0193(4) 0.0006(3) 0.0067(3) 0.0018(3)

loop_
_atom_type_symbol
_atom_type_description
_atom_type_scat_dispersion_real
_atom_type_scat_dispersion_imag
_atom_type_scat_source
C C 0.0033 0.0016 'International Tables Vol C Tables 4.2.6.8 and 6.1.1.4'
H H 0.0000 0.0000 'International Tables Vol C Tables 4.2.6.8 and 6.1.1.4'
N N 0.0061 0.0033 'International Tables Vol C Tables 4.2.6.8 and 6.1.1.4'
O O 0.0106 0.0060 'International Tables Vol C Tables 4.2.6.8 and 6.1.1.4'

loop_
_geom_angle_atom_site_label_1
_geom_angle_atom_site_label_2
_geom_angle_atom_site_label_3
_geom_angle
_geom_angle_site_symmetry_1
_geom_angle_site_symmetry_3
C16 N11 C12 118.80(8) . .
N11 C12 N12 113.28(8) . .
N11 C12 C13 121.92(8) . .
N12 C12 C13 124.80(8) . .
C21 N12 C12 128.06(8) . .
C21 N12 H12 115.8(9) . .
C12 N12 H12 115.8(9) . .
C14 C13 C12 118.47(8) . .
C14 C13 H13 120.8 . .
C12 C13 H13 120.8 . .
C13 C14 C15 119.92(8) . .
C13 C14 H14 120.0 . .
C15 C14 H14 120.0 . .
C16 C15 C14 117.78(9) . .
C16 C15 H15 121.1 . .
C14 C15 H15 121.1 . .
N11 C16 C15 123.09(8) . .
N11 C16 H16 118.5 . .
C15 C16 H16 118.5 . .
O21 C21 N12 123.94(9) . .
O21 C21 C22 122.25(8) . .
N12 C21 C22 113.81(8) . .
C21 C22 H22A 109.5 . .
C21 C22 H22B 109.5 . .
H22A C22 H22B 109.5 . .
C21 C22 H22C 109.5 . .
H22A C22 H22C 109.5 . .
H22B C22 H22C 109.5 . .
O32 C31 O31 123.97(8) . .
O32 C31 C32 123.26(9) . .
O31 C31 C32 112.77(7) . .
C31 O31 H31 112.4(9) . .
C31 C32 C32 113.02(9) . 3_655
C31 C32 H32A 109.0 . .
C32 C32 H32A 109.0 3_655 .
C31 C32 H32B 109.0 . .
C32 C32 H32B 109.0 3_655 .
H32A C32 H32B 107.8 . .

loop_
_geom_bond_atom_site_label_1
_geom_bond_atom_site_label_2
_geom_bond_distance
_geom_bond_site_symmetry_2
N11 C16 1.3420(12) .
N11 C12 1.3450(11) .
C12 N12 1.3947(11) .
C12 C13 1.3963(12) .
N12 C21 1.3734(11) .
N12 H12 0.861(14) .
C13 C14 1.3843(13) .
C13 H13 0.9500 .
C14 C15 1.3944(13) .
C14 H14 0.9500 .
C15 C16 1.3836(13) .
C15 H15 0.9500 .
C16 H16 0.9500 .
C21 O21 1.2219(12) .
C21 C22 1.5091(13) .
C22 H22A 0.9800 .
C22 H22B 0.9800 .
C22 H22C 0.9800 .
C31 O32 1.2263(11) .
C31 O31 1.3140(12) .
C31 C32 1.5050(12) .
O31 H31 0.930(16) .
C32 C32 1.5164(18) 3_655
C32 H32A 0.9900 .
C32 H32B 0.9900 .

loop_
_geom_hbond_atom_site_label_D
_geom_hbond_atom_site_label_H
_geom_hbond_atom_site_label_A
_geom_hbond_distance_DH
_geom_hbond_distance_HA
_geom_hbond_distance_DA
_geom_hbond_angle_DHA
O31 H31 N11 0.930(16) 1.716(16) 2.6421(10) 173.7(14)
N12 H12 O32 0.861(14) 2.016(14) 2.8743(10) 174.7(11)

loop_
_geom_torsion_atom_site_label_1
_geom_torsion_atom_site_label_2
_geom_torsion_atom_site_label_3
_geom_torsion_atom_site_label_4
_geom_torsion
_geom_torsion_site_symmetry_4
C16 N11 C12 N12 -179.80(8) .
C16 N11 C12 C13 0.29(13) .
N11 C12 N12 C21 -178.16(9) .
C13 C12 N12 C21 1.75(15) .
N11 C12 C13 C14 -0.80(13) .
N12 C12 C13 C14 179.30(8) .
C12 C13 C14 C15 0.30(14) .
C13 C14 C15 C16 0.64(14) .
C12 N11 C16 C15 0.75(14) .
C14 C15 C16 N11 -1.21(15) .
C12 N12 C21 O21 -3.41(16) .
C12 N12 C21 C22 176.97(9) .
O32 C31 C32 C32 -0.40(15) 3_655
O31 C31 C32 C32 178.68(9) 3_655
